data_4320854
loop_
_publ_author_name
'Amy T. Levy'
'Marilyn M. Olmstead'
'Timothy E. Patten'

_publ_contact_author
; Dr. Timothy E. Patten
  Department of Chemistry
  University of California
  One Shields Ave.
  Davis, CA 95616-5295
  USA
;
_publ_contact_author_email patten@indigo.ucdavis.edu
_publ_contact_author_fax 530-752-8995
_publ_contact_author_phone 530-754-6181
_publ_section_title
;
 Synthesis, Characterization, and Polymerization Activity of
 [Bis(4,4'-bis(neophyldimethylsilylmethyl)-2,2'-bipyridyl)copper(I)] +
 CuBr2- and Implications for Copper(I) Catalyst Structures in Atom
 Transfer Radical Polymerization
;
_journal_name_full 'Inorganic Chemistry'
_journal_page_first 1628
_journal_page_last 1634
_journal_paper_doi 10.1021/ic990567k
_journal_volume 39
_journal_year 2000
_chemical_formula_sum 'C24 H40 N2 Si2'
_chemical_formula_weight 412.76
_chemical_name_common dTBDMSbipy
_chemical_name_systematic
; 
 4,4'-di-(tert-butyldimethylsilylmethyl)-2,2'-bipyridine 
;
_space_group_IT_number 2
_symmetry_cell_setting triclinic
_symmetry_space_group_name_Hall '-P 1'
_symmetry_space_group_name_H-M 'P -1'
_atom_sites_solution_hydrogens difmap
_atom_sites_solution_primary direct
_atom_sites_solution_secondary difmap
_audit_creation_method SHELXL-97
_cell_angle_alpha 95.66(2)
_cell_angle_beta 90.49(2)
_cell_angle_gamma 114.75(2)
_cell_formula_units_Z 1
_cell_length_a 7.0290(10)
_cell_length_b 7.676(2)
_cell_length_c 13.205(3)
_cell_measurement_reflns_used 50
_cell_measurement_temperature 130(2)
_cell_measurement_theta_max 29.6
_cell_measurement_theta_min 7.5
_cell_volume 642.9(3)
_computing_cell_refinement 'Siemens P3'
_computing_data_collection 'Siemens P3'
_computing_data_reduction 'Siemens XDISK'
_computing_molecular_graphics 'SHELXTL 5, XP (Sheldrick, 1994)'
_computing_publication_material 'SHELXL-97 (Sheldrick, 1997)'
_computing_structure_refinement 'SHELXL-97 (Sheldrick, 1997)'
_computing_structure_solution 'SHELXS-97 (Sheldrick, 1990)'
_diffrn_ambient_temperature 130(2)
_diffrn_measured_fraction_theta_full 0.999
_diffrn_measured_fraction_theta_max 0.999
_diffrn_measurement_device_type 'Syntex P2~1~'
_diffrn_measurement_method 2\q-\w
_diffrn_radiation_monochromator graphite
_diffrn_radiation_source 'normal-focus sealed tube'
_diffrn_radiation_type CuK\a
_diffrn_radiation_wavelength 1.54178
_diffrn_reflns_av_R_equivalents 0.0000
_diffrn_reflns_av_sigmaI/netI 0.0428
_diffrn_reflns_limit_h_max 8
_diffrn_reflns_limit_h_min -6
_diffrn_reflns_limit_k_max 8
_diffrn_reflns_limit_k_min -9
_diffrn_reflns_limit_l_max 15
_diffrn_reflns_limit_l_min -15
_diffrn_reflns_number 2236
_diffrn_reflns_theta_full 65.88
_diffrn_reflns_theta_max 65.88
_diffrn_reflns_theta_min 3.37
_diffrn_standards_decay_% <0.1%
_diffrn_standards_interval_count 198
_diffrn_standards_number 2
_exptl_absorpt_coefficient_mu 1.317
_exptl_absorpt_correction_T_max 0.9678
_exptl_absorpt_correction_T_min 0.6741
_exptl_absorpt_correction_type none
_exptl_crystal_colour colorless
_exptl_crystal_density_diffrn 1.066
_exptl_crystal_density_method 'not measured'
_exptl_crystal_description plate
_exptl_crystal_F_000 226
_exptl_crystal_size_max 0.33
_exptl_crystal_size_mid 0.25
_exptl_crystal_size_min 0.03
_refine_diff_density_max 0.426
_refine_diff_density_min -0.398
_refine_diff_density_rms 0.059
_refine_ls_extinction_coef 0.011(2)
_refine_ls_extinction_expression Fc^*^=kFc[1+0.001xFc^2^\l^3^/sin(2\q)]^-1/4^
_refine_ls_extinction_method SHELXL
_refine_ls_goodness_of_fit_ref 1.043
_refine_ls_hydrogen_treatment free
_refine_ls_matrix_type full
_refine_ls_number_parameters 208
_refine_ls_number_reflns 2236
_refine_ls_number_restraints 0
_refine_ls_restrained_S_all 1.043
_refine_ls_R_factor_all 0.0676
_refine_ls_R_factor_gt 0.0550
_refine_ls_shift/su_max 0.000
_refine_ls_shift/su_mean 0.000
_refine_ls_structure_factor_coef Fsqd
_refine_ls_weighting_details 'calc w=1/[\s^2^(Fo^2^)+(0.0878P)^2^+0.2419P] where P=(Fo^2^+2Fc^2^)/3'
_refine_ls_weighting_scheme calc
_refine_ls_wR_factor_gt 0.1378
_refine_ls_wR_factor_ref 0.1484
_reflns_number_gt 1872
_reflns_number_total 2236
_reflns_threshold_expression >2sigma(I)
_cod_data_source_file ic990567k_1.cif
_cod_data_source_block mn828
_cod_original_cell_volume 642.9(2)
_cod_database_code 4320854

loop_
_symmetry_equiv_pos_as_xyz
'x, y, z'
'-x, -y, -z'

loop_
_atom_site_label
_atom_site_type_symbol
_atom_site_fract_x
_atom_site_fract_y
_atom_site_fract_z
_atom_site_U_iso_or_equiv
_atom_site_adp_type
_atom_site_occupancy
_atom_site_symmetry_multiplicity
_atom_site_calc_flag
_atom_site_refinement_flags
_atom_site_disorder_assembly
_atom_site_disorder_group
Si Si 0.30402(10) 0.90576(10) 0.21378(5) 0.0264(3) Uani 1 1 d . . .
C1 C 0.2281(5) 0.9029(4) 0.3507(2) 0.0346(6) Uani 1 1 d . . .
H1A H 0.327(5) 0.877(4) 0.388(2) 0.038(8) Uiso 1 1 d . . .
H1B H 0.098(6) 0.805(6) 0.353(3) 0.061(11) Uiso 1 1 d . . .
C2 C 0.2264(4) 1.0891(4) 0.39587(19) 0.0304(6) Uani 1 1 d . . .
C3 C 0.0444(4) 1.1198(4) 0.3943(2) 0.0349(6) Uani 1 1 d . . .
H3 H -0.095(5) 1.013(5) 0.373(2) 0.048(9) Uiso 1 1 d . . .
C4 C 0.0521(4) 1.2955(4) 0.4347(2) 0.0360(6) Uani 1 1 d . . .
H4 H -0.075(5) 1.318(5) 0.441(2) 0.046(9) Uiso 1 1 d . . .
N N 0.2266(3) 1.4454(3) 0.47605(16) 0.0322(5) Uani 1 1 d . . .
C5 C 0.4036(4) 1.4163(4) 0.47721(18) 0.0288(6) Uani 1 1 d . . .
C6 C 0.4089(4) 1.2432(4) 0.43928(19) 0.0303(6) Uani 1 1 d . . .
H6 H 0.531(5) 1.227(4) 0.444(2) 0.035(8) Uiso 1 1 d . . .
C7 C 0.1120(5) 0.9525(5) 0.1349(3) 0.0421(7) Uani 1 1 d . . .
H7A H 0.152(6) 0.970(5) 0.063(3) 0.062(11) Uiso 1 1 d . . .
H7B H -0.011(7) 0.851(6) 0.134(3) 0.066(12) Uiso 1 1 d . . .
H7C H 0.102(6) 1.076(6) 0.164(3) 0.062(11) Uiso 1 1 d . . .
C8 C 0.5708(5) 1.1036(5) 0.2060(3) 0.0406(7) Uani 1 1 d . . .
H8A H 0.616(6) 1.110(5) 0.140(3) 0.063(11) Uiso 1 1 d . . .
H8B H 0.579(6) 1.238(6) 0.220(3) 0.066(11) Uiso 1 1 d . . .
H8C H 0.673(7) 1.093(7) 0.251(4) 0.092(15) Uiso 1 1 d . . .
C9 C 0.3017(4) 0.6639(4) 0.1672(2) 0.0356(6) Uani 1 1 d . . .
C10 C 0.3437(7) 0.6562(6) 0.0537(3) 0.0553(9) Uani 1 1 d . . .
H10A H 0.248(7) 0.679(6) 0.011(3) 0.077(14) Uiso 1 1 d . . .
H10B H 0.335(6) 0.529(6) 0.025(3) 0.067(11) Uiso 1 1 d . . .
H10C H 0.483(6) 0.755(5) 0.044(2) 0.046(9) Uiso 1 1 d . . .
C11 C 0.0844(6) 0.5018(5) 0.1825(3) 0.0553(9) Uani 1 1 d . . .
H11A H 0.059(5) 0.482(5) 0.255(3) 0.055(10) Uiso 1 1 d . . .
H11B H 0.077(7) 0.373(7) 0.157(3) 0.086(14) Uiso 1 1 d . . .
H11C H -0.033(7) 0.525(6) 0.141(3) 0.075(13) Uiso 1 1 d . . .
C12 C 0.4697(6) 0.6302(6) 0.2263(3) 0.0543(9) Uani 1 1 d . . .
H12A H 0.439(6) 0.622(5) 0.304(3) 0.059(11) Uiso 1 1 d . . .
H12B H 0.607(6) 0.734(5) 0.213(3) 0.053(10) Uiso 1 1 d . . .
H12C H 0.471(7) 0.505(6) 0.204(3) 0.081(13) Uiso 1 1 d . . .

loop_
_atom_site_aniso_label
_atom_site_aniso_U_11
_atom_site_aniso_U_22
_atom_site_aniso_U_33
_atom_site_aniso_U_23
_atom_site_aniso_U_13
_atom_site_aniso_U_12
Si 0.0213(4) 0.0286(4) 0.0290(4) 0.0024(3) -0.0004(3) 0.0104(3)
C1 0.0349(15) 0.0368(15) 0.0324(15) 0.0040(11) 0.0021(12) 0.0155(13)
C2 0.0298(13) 0.0388(15) 0.0235(12) 0.0016(10) 0.0019(10) 0.0158(11)
C3 0.0249(13) 0.0472(16) 0.0318(14) 0.0003(12) 0.0015(11) 0.0153(12)
C4 0.0235(13) 0.0525(17) 0.0352(15) -0.0012(12) 0.0009(11) 0.0207(12)
N 0.0233(10) 0.0482(14) 0.0291(11) -0.0044(10) -0.0016(9) 0.0210(10)
C5 0.0220(12) 0.0436(15) 0.0240(12) -0.0021(11) -0.0015(10) 0.0182(12)
C6 0.0270(13) 0.0438(15) 0.0260(13) 0.0021(11) 0.0004(10) 0.0211(12)
C7 0.0394(17) 0.0486(19) 0.0436(18) 0.0034(14) -0.0041(13) 0.0242(15)
C8 0.0303(15) 0.0394(17) 0.0430(18) 0.0046(13) 0.0022(13) 0.0057(12)
C9 0.0357(15) 0.0360(15) 0.0385(15) 0.0035(12) 0.0011(12) 0.0185(12)
C10 0.068(3) 0.056(2) 0.046(2) -0.0074(16) 0.0085(18) 0.033(2)
C11 0.053(2) 0.0285(16) 0.074(3) -0.0013(16) 0.0023(19) 0.0078(15)
C12 0.057(2) 0.057(2) 0.068(2) 0.0094(18) 0.0029(18) 0.0418(19)

loop_
_atom_type_symbol
_atom_type_description
_atom_type_scat_dispersion_real
_atom_type_scat_dispersion_imag
_atom_type_scat_source
C C 0.0181 0.0091 'International Tables Vol C Tables 4.2.6.8 and 6.1.1.4'
H H 0.0000 0.0000 'International Tables Vol C Tables 4.2.6.8 and 6.1.1.4'
N N 0.0311 0.0180 'International Tables Vol C Tables 4.2.6.8 and 6.1.1.4'
Si Si 0.2541 0.3302 'International Tables Vol C Tables 4.2.6.8 and 6.1.1.4'

loop_
_geom_angle_atom_site_label_1
_geom_angle_atom_site_label_2
_geom_angle_atom_site_label_3
_geom_angle
_geom_angle_site_symmetry_1
_geom_angle_site_symmetry_3
_geom_angle_publ_flag
C8 Si C7 108.85(16) . . ?
C8 Si C1 109.28(15) . . ?
C7 Si C1 109.08(15) . . ?
C8 Si C9 110.51(14) . . ?
C7 Si C9 110.30(14) . . ?
C1 Si C9 108.80(13) . . ?
C2 C1 Si 113.34(19) . . ?
C2 C1 H1A 109.5(19) . . ?
Si C1 H1A 106.8(18) . . ?
C2 C1 H1B 109(2) . . ?
Si C1 H1B 108(2) . . ?
H1A C1 H1B 110(3) . . ?
C3 C2 C6 116.5(3) . . ?
C3 C2 C1 121.8(3) . . ?
C6 C2 C1 121.6(2) . . ?
C4 C3 C2 119.6(3) . . ?
C4 C3 H3 118.6(19) . . ?
C2 C3 H3 121.4(19) . . ?
N C4 C3 124.5(3) . . ?
N C4 H4 113.7(19) . . ?
C3 C4 H4 122(2) . . ?
C4 N C5 116.0(2) . . ?
N C5 C6 123.1(2) . . ?
N C5 C5 115.5(3) . 2_686 ?
C6 C5 C5 121.3(3) . 2_686 ?
C5 C6 C2 120.2(2) . . ?
C5 C6 H6 120.7(19) . . ?
C2 C6 H6 119.0(19) . . ?
Si C7 H7A 113(2) . . ?
Si C7 H7B 108(3) . . ?
H7A C7 H7B 108(3) . . ?
Si C7 H7C 111(2) . . ?
H7A C7 H7C 106(3) . . ?
H7B C7 H7C 111(3) . . ?
Si C8 H8A 112(2) . . ?
Si C8 H8B 115(2) . . ?
H8A C8 H8B 99(3) . . ?
Si C8 H8C 112(3) . . ?
H8A C8 H8C 110(4) . . ?
H8B C8 H8C 108(3) . . ?
C10 C9 C12 109.0(3) . . ?
C10 C9 C11 109.0(3) . . ?
C12 C9 C11 108.8(3) . . ?
C10 C9 Si 109.8(2) . . ?
C12 C9 Si 110.8(2) . . ?
C11 C9 Si 109.4(2) . . ?
C9 C10 H10A 115(3) . . ?
C9 C10 H10B 113(2) . . ?
H10A C10 H10B 104(3) . . ?
C9 C10 H10C 109(2) . . ?
H10A C10 H10C 106(3) . . ?
H10B C10 H10C 109(3) . . ?
C9 C11 H11A 113(2) . . ?
C9 C11 H11B 111(3) . . ?
H11A C11 H11B 99(3) . . ?
C9 C11 H11C 109(2) . . ?
H11A C11 H11C 115(3) . . ?
H11B C11 H11C 109(3) . . ?
C9 C12 H12A 112(2) . . ?
C9 C12 H12B 107(2) . . ?
H12A C12 H12B 114(3) . . ?
C9 C12 H12C 112(3) . . ?
H12A C12 H12C 104(3) . . ?
H12B C12 H12C 108(3) . . ?

loop_
_geom_bond_atom_site_label_1
_geom_bond_atom_site_label_2
_geom_bond_distance
_geom_bond_site_symmetry_2
_geom_bond_publ_flag
Si C8 1.866(3) . ?
Si C7 1.869(3) . ?
Si C1 1.889(3) . ?
Si C9 1.891(3) . ?
C1 C2 1.498(4) . ?
C1 H1A 0.95(3) . ?
C1 H1B 0.91(4) . ?
C2 C3 1.395(4) . ?
C2 C6 1.399(4) . ?
C3 C4 1.379(4) . ?
C3 H3 0.99(3) . ?
C4 N 1.345(4) . ?
C4 H4 0.98(3) . ?
N C5 1.353(3) . ?
C5 C6 1.389(4) . ?
C5 C5 1.491(5) 2_686 ?
C6 H6 0.92(3) . ?
C7 H7A 0.99(4) . ?
C7 H7B 0.89(4) . ?
C7 H7C 1.01(4) . ?
C8 H8A 0.93(4) . ?
C8 H8B 1.01(4) . ?
C8 H8C 0.96(5) . ?
C9 C10 1.530(4) . ?
C9 C12 1.534(4) . ?
C9 C11 1.544(4) . ?
C10 H10A 0.96(5) . ?
C10 H10B 0.99(4) . ?
C10 H10C 0.97(4) . ?
C11 H11A 0.98(4) . ?
C11 H11B 0.99(5) . ?
C11 H11C 1.07(4) . ?
C12 H12A 1.06(4) . ?
C12 H12B 0.99(4) . ?
C12 H12C 0.98(4) . ?
